data_7055824
loop_
_publ_author_name
'Mahmoudi, Ghodrat'
'Afkhami, Farhad Akbari'
'Jena, Himanshu Sekhar'
'Nematollahi, Parisa'
'Esrafili, Mehdi D.'
'Garczarek, Piotr'
'Van Hecke, Kristof'
'Servati Gargari, Masoumeh'
'Kirillov, Alexander M.'

_publ_section_title
;
 Halide ion-driven self-assembly of Zn(ii) compounds derived from an
 asymmetrical hydrazone building block: a combined experimental and
 theoretical study
;
_journal_issue 12
_journal_name_full 'New J. Chem.'
_journal_page_first 10116
_journal_paper_doi 10.1039/C6NJ01534D
_journal_volume 40
_journal_year 2016
_chemical_formula_moiety 'C26 H22 Br2 N6 O4 Zn, 2(C H4 O)'
_chemical_formula_sum 'C28 H30 Br2 N6 O6 Zn'
_chemical_formula_weight 771.77
_chemical_name_systematic
;
 ? 
;
_space_group_crystal_system orthorhombic
_space_group_IT_number 60
_space_group_name_Hall '-P 2n 2ab'
_space_group_name_H-M_alt 'P b c n'
_symmetry_space_group_name_Hall '-P 2n 2ab'
_symmetry_space_group_name_H-M 'P b c n'
_atom_sites_solution_hydrogens geom
_atom_sites_solution_primary direct
_atom_sites_solution_secondary difmap
_audit_creation_date 2013-04-03
_audit_creation_method
;
  Olex2 1.2-ac2
  (compiled 2012.03.27 svn.r2268, GUI svn.r4156)
;
_audit_update_record
;
2015-01-07 deposited with the CCDC.
2016-10-14 downloaded from the CCDC.
;
_cell_angle_alpha 90.00
_cell_angle_beta 90.00
_cell_angle_gamma 90.00
_cell_formula_units_Z 4
_cell_length_a 7.67182(17)
_cell_length_b 12.9965(3)
_cell_length_c 30.5450(8)
_cell_measurement_reflns_used 3188
_cell_measurement_temperature 122(30)
_cell_measurement_theta_max 74.8680
_cell_measurement_theta_min 5.7730
_cell_volume 3045.54(13)
_computing_cell_refinement
;
CrysAlisPro, Agilent Technologies,
Version 1.171.36.24 (release 03-12-2012 CrysAlis171 .NET)
(compiled Dec  3 2012,18:21:49)
;
_computing_data_collection
;
CrysAlisPro, Agilent Technologies,
Version 1.171.36.24 (release 03-12-2012 CrysAlis171 .NET)
(compiled Dec  3 2012,18:21:49)
;
_computing_data_reduction
;
CrysAlisPro, Agilent Technologies,
Version 1.171.36.24 (release 03-12-2012 CrysAlis171 .NET)
(compiled Dec  3 2012,18:21:49)
;
_computing_molecular_graphics
;
O. V. Dolomanov, L. J. Bourhis, R. J. Gildea, J. A. K. Howard and H. Puschmann,
OLEX2: a complete structure solution, refinement and analysis program.
J. Appl. Cryst. (2009). 42, 339-341.
;
_computing_publication_material
;
O. V. Dolomanov, L. J. Bourhis, R. J. Gildea, J. A. K. Howard and H. Puschmann,
OLEX2: a complete structure solution, refinement and analysis program.
J. Appl. Cryst. (2009). 42, 339-341.
;
_computing_structure_refinement
;
SHELXL, G.M. Sheldrick, Acta Cryst.
(2008). A64, 112-122
;
_computing_structure_solution
;
SHELXS, G.M. Sheldrick, Acta Cryst.
(2008). A64, 112-122
;
_diffrn_ambient_temperature 122(30)
_diffrn_detector_area_resol_mean 10.4839
_diffrn_measured_fraction_theta_full 0.9997
_diffrn_measured_fraction_theta_max 0.9997
_diffrn_measurement_details
;
  1 omega    6.00   82.00   1.0000    1.0000
omega____ theta____ kappa____ phi______ frames
    -       41.6798  -99.0000   85.0000 76

  2 omega  103.00  148.00   1.0000    1.0000
omega____ theta____ kappa____ phi______ frames
    -      109.1316  111.0000   91.0000 45

  3 omega   47.00   84.00   1.0000    1.0000
omega____ theta____ kappa____ phi______ frames
    -      109.1316  -29.0000   23.0000 37

  4 omega   81.00  176.00   1.0000    1.0000
omega____ theta____ kappa____ phi______ frames
    -      109.1316   29.0000    4.0000 95

  5 omega   36.00   91.00   1.0000    1.0000
omega____ theta____ kappa____ phi______ frames
    -      109.1316  -29.0000  175.0000 55

  6 omega  -36.00   -6.00   1.0000    1.0000
omega____ theta____ kappa____ phi______ frames
    -      -41.6798   38.0000   30.0000 30

  7 omega -122.00  -92.00   1.0000    1.0000
omega____ theta____ kappa____ phi______ frames
    -      -43.5000  -94.0000  -30.0000 30

  8 omega -116.00  -22.00   1.0000    1.0000
omega____ theta____ kappa____ phi______ frames
    -      -43.5000  -45.0000 -120.0000 94

  9 omega   41.00   77.00   1.0000    1.0000
omega____ theta____ kappa____ phi______ frames
    -      109.1316  -30.0000   60.0000 36

 10 omega   59.00   86.00   1.0000    1.0000
omega____ theta____ kappa____ phi______ frames
    -      109.1316  -30.0000  -30.0000 27

 11 omega   30.00   87.00   1.0000    1.0000
omega____ theta____ kappa____ phi______ frames
    -      109.1316  -94.0000  -60.0000 57

 12 omega   37.00  104.00   1.0000    1.0000
omega____ theta____ kappa____ phi______ frames
    -      109.1316 -125.0000   30.0000 67
;
_diffrn_measurement_device_type 'SuperNova, Dual, Cu at zero, Atlas'
_diffrn_measurement_method '\w scans'
_diffrn_orient_matrix_UB_11 0.0183792000
_diffrn_orient_matrix_UB_12 0.0828878000
_diffrn_orient_matrix_UB_13 -0.0357521000
_diffrn_orient_matrix_UB_21 -0.0733422000
_diffrn_orient_matrix_UB_22 0.0812908000
_diffrn_orient_matrix_UB_23 0.0317607000
_diffrn_orient_matrix_UB_31 0.1860341000
_diffrn_orient_matrix_UB_32 0.0237857000
_diffrn_orient_matrix_UB_33 0.0160594000
_diffrn_radiation_monochromator mirror
_diffrn_radiation_type 'Cu K\a'
_diffrn_radiation_wavelength 1.5418
_diffrn_reflns_av_R_equivalents 0.0420
_diffrn_reflns_av_unetI/netI 0.0364
_diffrn_reflns_limit_h_max 9
_diffrn_reflns_limit_h_min -7
_diffrn_reflns_limit_k_max 15
_diffrn_reflns_limit_k_min -15
_diffrn_reflns_limit_l_max 37
_diffrn_reflns_limit_l_min -37
_diffrn_reflns_number 10972
_diffrn_reflns_theta_full 70.07
_diffrn_reflns_theta_max 70.07
_diffrn_reflns_theta_min 2.89
_diffrn_source 'SuperNova (Cu) X-ray Source'
_exptl_absorpt_coefficient_mu 4.635
_exptl_absorpt_correction_T_max 0.836
_exptl_absorpt_correction_T_min 0.627
_exptl_absorpt_correction_type analytical
_exptl_absorpt_process_details
;
CrysAlisPro, Agilent Technologies,
Version 1.171.36.24 (release 03-12-2012 CrysAlis171 .NET)
(compiled Dec  3 2012,18:21:49)
Analytical numeric absorption correction using a multifaceted crystal
            model based on expressions derived by R.C. Clark & J.S. Reid.
(Clark, R. C. & Reid, J. S. (1995). Acta Cryst. A51, 887-897)
;
_exptl_crystal_colour colourless
_exptl_crystal_colour_primary colourless
_exptl_crystal_density_diffrn 1.683
_exptl_crystal_density_method 'not measured'
_exptl_crystal_description rod
_exptl_crystal_F_000 1552
_exptl_crystal_size_max 0.1276
_exptl_crystal_size_mid 0.0602
_exptl_crystal_size_min 0.0412
_refine_diff_density_max 0.411
_refine_diff_density_min -0.370
_refine_diff_density_rms 0.072
_refine_ls_extinction_method none
_refine_ls_goodness_of_fit_ref 1.026
_refine_ls_hydrogen_treatment mixed
_refine_ls_matrix_type full
_refine_ls_number_parameters 201
_refine_ls_number_reflns 2899
_refine_ls_number_restraints 1
_refine_ls_restrained_S_all 1.026
_refine_ls_R_factor_all 0.0423
_refine_ls_R_factor_gt 0.0294
_refine_ls_shift/su_max 0.000
_refine_ls_shift/su_mean 0.000
_refine_ls_structure_factor_coef Fsqd
_refine_ls_weighting_details 'calc w=1/[\s^2^(Fo^2^)+(0.0309P)^2^+1.0864P] where P=(Fo^2^+2Fc^2^)/3'
_refine_ls_weighting_scheme calc
_refine_ls_wR_factor_gt 0.0667
_refine_ls_wR_factor_ref 0.0726
_reflns_number_gt 2351
_reflns_number_total 2899
_reflns_threshold_expression >2sigma(I)
_cod_data_source_file c6nj01534d2.cif
_cod_data_source_block fa001
_cod_depositor_comments 'Adding full bibliography for 7055823--7055825.cif.'
_cod_original_cell_volume 3045.55(13)
_cod_database_code 7055824
_chemical_oxdiff_formula 'C13 H11 N3 O3 Zn1 Br1 Na1 '
_reflns_odcompleteness_completeness 99.97
_reflns_odcompleteness_iscentric 1
_reflns_odcompleteness_theta 66.97

loop_
_space_group_symop_id
_space_group_symop_operation_xyz
1 'x, y, z'
2 '-x+1/2, -y+1/2, z+1/2'
3 '-x, y, -z+1/2'
4 'x+1/2, -y+1/2, -z'
5 '-x, -y, -z'
6 'x-1/2, y-1/2, -z-1/2'
7 'x, -y, z-1/2'
8 '-x-1/2, y-1/2, z'

loop_
_atom_site_label
_atom_site_type_symbol
_atom_site_fract_x
_atom_site_fract_y
_atom_site_fract_z
_atom_site_U_iso_or_equiv
_atom_site_adp_type
_atom_site_occupancy
_atom_site_symmetry_multiplicity
_atom_site_calc_flag
_atom_site_refinement_flags
C1 C 0.0556(3) -0.0970(2) 0.30093(8) 0.0187(6) Uani 1 1 d .
H1 H -0.0629 -0.0863 0.2931 0.022 Uiso 1 1 calc R
C2 C 0.1391(3) -0.02338(19) 0.32587(8) 0.0183(5) Uani 1 1 d .
H2 H 0.0801 0.0379 0.3342 0.022 Uiso 1 1 calc R
C3 C 0.3098(3) -0.03997(19) 0.33861(8) 0.0169(5) Uani 1 1 d .
C4 C 0.3946(3) -0.12740(19) 0.32359(8) 0.0191(5) Uani 1 1 d .
H4 H 0.5132 -0.1396 0.3309 0.023 Uiso 1 1 calc R
C5 C 0.3035(3) -0.1966(2) 0.29786(8) 0.0192(5) Uani 1 1 d .
H5 H 0.3625 -0.2559 0.2873 0.023 Uiso 1 1 calc R
C6 C 0.3883(3) 0.03670(19) 0.36965(8) 0.0166(5) Uani 1 1 d .
C7 C 0.6542(3) 0.0151(2) 0.46090(8) 0.0191(6) Uani 1 1 d .
H7 H 0.6661 -0.0575 0.4588 0.023 Uiso 1 1 calc R
C8 C 0.7330(3) 0.0677(2) 0.49810(8) 0.0173(5) Uani 1 1 d .
C9 C 0.7170(3) 0.1738(2) 0.50509(9) 0.0202(6) Uani 1 1 d .
H9 H 0.6492 0.2143 0.4856 0.024 Uiso 1 1 calc R
C10 C 0.7995(3) 0.2198(2) 0.54020(8) 0.0193(5) Uani 1 1 d .
H10 H 0.7879 0.2918 0.5447 0.023 Uiso 1 1 calc R
C11 C 0.8995(3) 0.16149(19) 0.56907(8) 0.0165(5) Uani 1 1 d .
C12 C 0.9163(3) 0.05634(19) 0.56275(8) 0.0164(5) Uani 1 1 d .
H12 H 0.9841 0.0161 0.5824 0.020 Uiso 1 1 calc R
C13 C 0.8330(3) 0.01038(19) 0.52743(8) 0.0175(5) Uani 1 1 d .
H13 H 0.8444 -0.0617 0.5232 0.021 Uiso 1 1 calc R
N1 N 0.1353(3) -0.18342(16) 0.28725(7) 0.0169(4) Uani 1 1 d .
N2 N 0.5055(3) -0.00086(17) 0.39799(7) 0.0173(4) Uani 1 1 d D
H2A H 0.533(4) -0.065(2) 0.3985(9) 0.021 Uiso 1 1 d D
N3 N 0.5697(3) 0.06261(16) 0.43093(7) 0.0177(5) Uani 1 1 d .
O1 O 0.3366(2) 0.12672(13) 0.36954(6) 0.0203(4) Uani 1 1 d .
O2 O 0.9849(2) 0.20373(13) 0.60381(6) 0.0193(4) Uani 1 1 d .
H2B H 0.9461 0.2631 0.6085 0.029 Uiso 1 1 calc R
Br1 Br 0.21413(4) -0.38158(2) 0.210597(10) 0.03159(11) Uani 1 1 d .
Zn1 Zn 0.0000 -0.29001(4) 0.2500 0.01735(12) Uani 1 2 d S
O3 O 0.6552(2) -0.19834(14) 0.40181(7) 0.0259(4) Uani 1 1 d .
H3 H 0.7633 -0.2043 0.3984 0.039 Uiso 1 1 calc R
C14 C 0.5757(4) -0.2971(2) 0.39936(9) 0.0244(6) Uani 1 1 d .
H14A H 0.5776 -0.3295 0.4283 0.037 Uiso 1 1 calc R
H14B H 0.6399 -0.3402 0.3785 0.037 Uiso 1 1 calc R
H14C H 0.4547 -0.2897 0.3895 0.037 Uiso 1 1 calc R

loop_
_atom_site_aniso_label
_atom_site_aniso_U_11
_atom_site_aniso_U_22
_atom_site_aniso_U_33
_atom_site_aniso_U_23
_atom_site_aniso_U_13
_atom_site_aniso_U_12
C1 0.0182(13) 0.0203(14) 0.0176(13) 0.0006(10) -0.0031(11) 0.0017(11)
C2 0.0222(13) 0.0138(12) 0.0188(13) 0.0003(10) 0.0004(11) 0.0040(10)
C3 0.0198(13) 0.0135(13) 0.0176(12) 0.0003(10) 0.0000(10) -0.0025(10)
C4 0.0188(13) 0.0195(13) 0.0189(13) -0.0002(11) -0.0035(11) 0.0018(11)
C5 0.0234(13) 0.0141(13) 0.0200(13) -0.0028(10) 0.0011(11) 0.0029(10)
C6 0.0176(12) 0.0155(13) 0.0166(12) -0.0004(10) 0.0037(10) -0.0024(10)
C7 0.0190(13) 0.0163(13) 0.0219(14) -0.0026(11) 0.0029(11) -0.0028(10)
C8 0.0155(12) 0.0163(13) 0.0201(13) -0.0015(10) 0.0022(10) -0.0019(11)
C9 0.0204(13) 0.0179(13) 0.0222(13) -0.0022(11) -0.0027(11) 0.0025(11)
C10 0.0208(13) 0.0137(13) 0.0233(13) -0.0036(10) -0.0002(11) 0.0014(11)
C11 0.0163(12) 0.0159(12) 0.0173(12) -0.0016(10) 0.0009(10) -0.0023(10)
C12 0.0185(12) 0.0142(12) 0.0165(12) 0.0016(10) 0.0004(10) -0.0005(10)
C13 0.0187(12) 0.0117(12) 0.0221(13) -0.0001(10) 0.0017(11) -0.0003(10)
N1 0.0218(11) 0.0131(10) 0.0158(11) 0.0009(9) -0.0019(9) -0.0006(9)
N2 0.0195(11) 0.0125(10) 0.0198(11) -0.0026(8) -0.0041(9) 0.0008(9)
N3 0.0169(10) 0.0177(11) 0.0184(11) -0.0053(9) 0.0006(9) -0.0035(9)
O1 0.0227(10) 0.0151(9) 0.0230(10) -0.0028(8) -0.0032(8) 0.0019(7)
O2 0.0224(9) 0.0137(9) 0.0219(9) -0.0050(7) -0.0041(8) 0.0015(8)
Br1 0.02991(17) 0.03274(18) 0.03212(18) -0.01278(13) -0.00369(13) 0.00989(13)
Zn1 0.0207(3) 0.0130(2) 0.0183(2) 0.000 -0.0039(2) 0.000
O3 0.0194(9) 0.0165(10) 0.0417(12) -0.0023(9) -0.0049(9) 0.0002(8)
C14 0.0230(14) 0.0195(14) 0.0306(16) -0.0015(12) -0.0041(12) -0.0013(11)

loop_
_atom_type_symbol
_atom_type_description
_atom_type_scat_dispersion_real
_atom_type_scat_dispersion_imag
_atom_type_scat_source
C C 0.0181 0.0091 'International Tables Vol C Tables 4.2.6.8 and 6.1.1.4'
H H 0.0000 0.0000 'International Tables Vol C Tables 4.2.6.8 and 6.1.1.4'
N N 0.0311 0.0180 'International Tables Vol C Tables 4.2.6.8 and 6.1.1.4'
O O 0.0492 0.0322 'International Tables Vol C Tables 4.2.6.8 and 6.1.1.4'
Zn Zn -1.5491 0.6778 'International Tables Vol C Tables 4.2.6.8 and 6.1.1.4'
Br Br -0.6763 1.2805 'International Tables Vol C Tables 4.2.6.8 and 6.1.1.4'

loop_
_exptl_crystal_face_index_h
_exptl_crystal_face_index_k
_exptl_crystal_face_index_l
_exptl_crystal_face_perp_dist
_exptl_oxdiff_crystal_face_indexfrac_h
_exptl_oxdiff_crystal_face_indexfrac_k
_exptl_oxdiff_crystal_face_indexfrac_l
_exptl_oxdiff_crystal_face_x
_exptl_oxdiff_crystal_face_y
_exptl_oxdiff_crystal_face_z
0 -1 20 0.0710 -0.0030 -1.0082 20.0000 -0.7987 0.5535 0.2966
0 0 -20 0.0521 0.0029 0.0073 -20.0004 0.7157 -0.6348 -0.3205
4 4 0 0.0161 3.9954 4.0132 -0.0025 0.4062 0.0331 0.8387
-4 -5 -1 0.0242 -3.9954 -5.0137 -0.9979 -0.4533 -0.1462 -0.8786
4 -5 -2 0.0082 3.9943 -4.9938 -2.0064 -0.2688 -0.7626 0.5921
-4 6 1 0.0273 -3.9939 5.9950 1.0068 0.3875 0.8122 -0.5842

loop_
_geom_angle_atom_site_label_1
_geom_angle_atom_site_label_2
_geom_angle_atom_site_label_3
_geom_angle
_geom_angle_site_symmetry_1
_geom_angle_site_symmetry_3
C2 C1 H1 118.7 . .
N1 C1 H1 118.7 . .
N1 C1 C2 122.6(2) . .
C1 C2 H2 120.4 . .
C1 C2 C3 119.1(2) . .
C3 C2 H2 120.4 . .
C2 C3 C4 118.6(2) . .
C2 C3 C6 117.0(2) . .
C4 C3 C6 124.4(2) . .
C3 C4 H4 120.5 . .
C5 C4 C3 118.9(2) . .
C5 C4 H4 120.5 . .
C4 C5 H5 118.7 . .
N1 C5 C4 122.6(2) . .
N1 C5 H5 118.7 . .
N2 C6 C3 115.8(2) . .
O1 C6 C3 119.9(2) . .
O1 C6 N2 124.2(2) . .
C8 C7 H7 118.6 . .
N3 C7 H7 118.6 . .
N3 C7 C8 122.8(2) . .
C9 C8 C7 123.0(2) . .
C13 C8 C7 118.6(2) . .
C13 C8 C9 118.4(2) . .
C8 C9 H9 119.8 . .
C10 C9 C8 120.3(2) . .
C10 C9 H9 119.8 . .
C9 C10 H10 119.7 . .
C9 C10 C11 120.6(2) . .
C11 C10 H10 119.7 . .
C12 C11 C10 119.9(2) . .
O2 C11 C10 122.6(2) . .
O2 C11 C12 117.5(2) . .
C11 C12 H12 120.3 . .
C11 C12 C13 119.3(2) . .
C13 C12 H12 120.3 . .
C8 C13 H13 119.3 . .
C12 C13 C8 121.5(2) . .
C12 C13 H13 119.3 . .
C1 N1 Zn1 120.07(17) . .
C5 N1 C1 118.0(2) . .
C5 N1 Zn1 121.94(17) . .
C6 N2 H2A 122(2) . .
C6 N2 N3 119.3(2) . .
N3 N2 H2A 118(2) . .
C7 N3 N2 114.2(2) . .
C11 O2 H2B 109.5 . .
N1 Zn1 N1 96.06(12) . 3
N1 Zn1 Br1 113.96(6) . 3
N1 Zn1 Br1 105.59(6) 3 3
N1 Zn1 Br1 105.59(6) . .
N1 Zn1 Br1 113.96(6) 3 .
Br1 Zn1 Br1 119.40(3) 3 .
C14 O3 H3 109.5 . .
O3 C14 H14A 109.5 . .
O3 C14 H14B 109.5 . .
O3 C14 H14C 109.5 . .
H14A C14 H14B 109.5 . .
H14A C14 H14C 109.5 . .
H14B C14 H14C 109.5 . .

loop_
_geom_bond_atom_site_label_1
_geom_bond_atom_site_label_2
_geom_bond_distance
_geom_bond_site_symmetry_2
C1 H1 0.9500 .
C1 C2 1.381(4) .
C1 N1 1.345(3) .
C2 H2 0.9500 .
C2 C3 1.383(4) .
C3 C4 1.387(3) .
C3 C6 1.502(3) .
C4 H4 0.9500 .
C4 C5 1.384(4) .
C5 H5 0.9500 .
C5 N1 1.342(3) .
C6 N2 1.340(3) .
C6 O1 1.235(3) .
C7 H7 0.9500 .
C7 C8 1.457(4) .
C7 N3 1.281(3) .
C8 C9 1.400(4) .
C8 C13 1.395(3) .
C9 H9 0.9500 .
C9 C10 1.381(4) .
C10 H10 0.9500 .
C10 C11 1.393(4) .
C11 C12 1.386(3) .
C11 O2 1.362(3) .
C12 H12 0.9500 .
C12 C13 1.389(3) .
C13 H13 0.9500 .
N1 Zn1 2.071(2) .
N2 H2A 0.86(3) .
N2 N3 1.391(3) .
O2 H2B 0.8400 .
Br1 Zn1 2.3587(4) .
Zn1 N1 2.071(2) 3
Zn1 Br1 2.3587(4) 3
O3 H3 0.8400 .
O3 C14 1.423(3) .
C14 H14A 0.9800 .
C14 H14B 0.9800 .
C14 H14C 0.9800 .
